data_1557848
loop_
_publ_author_name
'Ondrejkovicova, Iveta'
'Melnik, Milan'
'Smolander, Kimmo'
'Ahlgren, Markku'

_publ_section_title
;
 Synthesis and Structural Characterisation of High-Spin
 cis-Bis(acetonitrile) Tetrakis(triphenylphosphine oxide)iron(II)
 Triiodide--Acetonitrile(1/1)
;
_journal_name_full 'Acta Chemica Scandinavica'
_journal_page_first 475
_journal_page_last 481
_journal_paper_doi 10.3891/acta.chem.scand.49-0475
_journal_volume 49
_journal_year 1995
_chemical_formula_sum 'C78 H69 Fe I6 N3 O4 P4'
_chemical_formula_weight 2053.59
_chemical_name_common
;
High-Spin cis-Bis(acetonitrile) 
Tetrakis(triphenylphosphine oxide)iron(II) Triiodide--Acetonitrile
;
_space_group_IT_number 2
_space_group_name_Hall '-P 1'
_space_group_name_H-M_alt 'P -1'
_symmetry_cell_setting triclinic
_symmetry_Int_Tables_number 2
_symmetry_space_group_name_Hall '-P 1'
_symmetry_space_group_name_H-M 'P -1'
_cell_angle_alpha 78.49(2)
_cell_angle_beta 80.07(2)
_cell_angle_gamma 63.21(1)
_cell_formula_units_Z 2
_cell_length_a 14.656(3)
_cell_length_b 15.393(4)
_cell_length_c 21.008(4)
_cell_volume 4127.1(16)
_diffrn_ambient_temperature 293
_diffrn_radiation_probe x-ray
_diffrn_radiation_type MoK\a
_diffrn_radiation_wavelength 0.71069
_exptl_absorpt_coefficient_mu 2.52
_exptl_crystal_density_diffrn 1.645
_exptl_crystal_F_000 1988
_refine_ls_number_parameters 718
_refine_ls_number_reflns 6253
_refine_ls_R_factor_gt 0.067
_cod_data_source_file Acta-Chem-Scand-1995-49-475.cif
_cod_data_source_block 1
_cod_database_code 1557848

loop_
_space_group_symop_id
_space_group_symop_operation_xyz
1 x,y,z
2 -x,-y,-z

loop_
_atom_site_label
_atom_site_type_symbol
_atom_site_thermal_displace_type
_atom_site_fract_x
_atom_site_fract_y
_atom_site_fract_z
_atom_site_occupancy
_atom_site_U_iso_or_equiv
_atom_site_calc_flag
_atom_site_refinement_flags
_atom_site_disorder_assembly
_atom_site_disorder_group
I1 I Uiso -0.14540(10) -0.02080(10) 0.15990(10) 1.000 0.0820(10) . . . .
I2 I Uiso -0.1533(2) 0.0011(2) 0.02050(10) 1.000 0.1510(10) . . . .
I3 I Uiso -0.15400(10) -0.03590(10) 0.30090(10) 1.000 0.1210(10) . . . .
I4 I Uiso 0.50390(10) 0.62560(10) 0.27800(10) 1.000 0.0860(10) . . . .
I5 I Uiso 0.48190(10) 0.62270(10) 0.41860(10) 1.000 0.1130(10) . . . .
I6 I Uiso 0.52060(10) 0.62960(10) 0.13570(10) 1.000 0.1270(10) . . . .
Fe1 Fe Uiso 0.21650(10) 0.27710(10) 0.25830(10) 1.000 0.0370(10) . . . .
P1 P Uiso 0.2513(3) 0.4219(3) 0.1134(2) 1.000 0.044(2) . . . .
P2 P Uiso 0.2708(3) 0.3917(3) 0.3656(2) 1.000 0.043(2) . . . .
P3 P Uiso 0.2557(3) 0.0555(3) 0.3541(2) 1.000 0.058(2) . . . .
P4 P Uiso -0.0589(2) 0.4020(2) 0.2704(2) 1.000 0.0400(10) . . . .
O1 O Uiso 0.2291(6) 0.3834(6) 0.1823(4) 1.000 0.047(4) . . . .
O2 O Uiso 0.2251(7) 0.3493(7) 0.3290(4) 1.000 0.054(5) . . . .
O3 O Uiso 0.2115(7) 0.1643(6) 0.3314(5) 1.000 0.061(5) . . . .
O4 O Uiso 0.0549(6) 0.3584(7) 0.2652(5) 1.000 0.059(4) . . . .
N1 N Uiso 0.3810(9) 0.1952(9) 0.2439(6) 1.000 0.067(6) . . . .
N2 N Uiso 0.2067(10) 0.1986(9) 0.1866(6) 1.000 0.066(7) . . . .
C11 C Uiso 0.4642(15) 0.1514(14) 0.2362(9) 1.000 0.093(11) . . . .
C12 C Uiso 0.5814(13) 0.0912(19) 0.2265(12) 1.000 0.147(14) . . . .
C21 C Uiso 0.2083(16) 0.1624(12) 0.1449(9) 1.000 0.092(11) . . . .
C22 C Uiso 0.198(3) 0.1203(16) 0.0891(11) 1.000 0.17(2) . . . .
C111 C Uiso 0.38540 0.36940 0.08680 1.000 0.049(6) . . . .
C112 C Uiso 0.4423(8) 0.4240(6) 0.0773(5) 1.000 0.070(8) . . . .
C113 C Uiso 0.54730 0.38010 0.05810 1.000 0.081(10) . . . .
C114 C Uiso 0.59550 0.28160 0.04850 1.000 0.099(12) . . . .
C115 C Uiso 0.53870 0.22700 0.05800 1.000 0.098(11) . . . .
C116 C Uiso 0.43360 0.27090 0.07720 1.000 0.075(9) . . . .
C121 C Uiso 0.20840 0.55280 0.10400 1.000 0.045(6) . . . .
C122 C Uiso 0.1767(8) 0.6138(7) 0.0456(4) 1.000 0.063(8) . . . .
C123 C Uiso 0.14190 0.71510 0.04190 1.000 0.076(9) . . . .
C124 C Uiso 0.13860 0.75540 0.09650 1.000 0.078(10) . . . .
C125 C Uiso 0.17030 0.69440 0.15490 1.000 0.093(12) . . . .
C126 C Uiso 0.20520 0.59310 0.15860 1.000 0.071(9) . . . .
C131 C Uiso 0.18610 0.40030 0.05700 1.000 0.051(7) . . . .
C132 C Uiso 0.2244(6) 0.3907(7) -0.0081(4) 1.000 0.052(7) . . . .
C133 C Uiso 0.17160 0.37280 -0.04940 1.000 0.065(8) . . . .
C134 C Uiso 0.08060 0.36440 -0.02560 1.000 0.066(8) . . . .
C135 C Uiso 0.04230 0.37400 0.03950 1.000 0.072(9) . . . .
C136 C Uiso 0.09500 0.39190 0.08070 1.000 0.054(7) . . . .
C211 C Uiso 0.21280 0.52330 0.35010 1.000 0.044(6) . . . .
C212 C Uiso 0.2668(5) 0.5783(6) 0.3500(4) 1.000 0.049(6) . . . .
C213 C Uiso 0.21630 0.68070 0.34110 1.000 0.069(8) . . . .
C214 C Uiso 0.11190 0.72810 0.33230 1.000 0.066(8) . . . .
C215 C Uiso 0.05790 0.67310 0.33240 1.000 0.066(8) . . . .
C216 C Uiso 0.10830 0.57070 0.34130 1.000 0.063(7) . . . .
C221 C Uiso 0.24570 0.36040 0.45230 1.000 0.042(6) . . . .
C222 C Uiso 0.2671(7) 0.4023(6) 0.4975(4) 1.000 0.054(7) . . . .
C223 C Uiso 0.24210 0.38040 0.56400 1.000 0.055(7) . . . .
C224 C Uiso 0.19590 0.31650 0.58530 1.000 0.078(9) . . . .
C225 C Uiso 0.17460 0.27460 0.54010 1.000 0.076(10) . . . .
C226 C Uiso 0.19950 0.29650 0.47350 1.000 0.065(8) . . . .
C231 C Uiso 0.40600 0.35200 0.34560 1.000 0.053(7) . . . .
C232 C Uiso 0.4396(8) 0.3737(8) 0.2807(5) 1.000 0.084(10) . . . .
C233 C Uiso 0.54450 0.33900 0.26120 1.000 0.114(14) . . . .
C234 C Uiso 0.61580 0.28260 0.30650 1.000 0.114(14) . . . .
C235 C Uiso 0.58220 0.26090 0.37130 1.000 0.101(12) . . . .
C236 C Uiso 0.47730 0.29570 0.39090 1.000 0.081(10) . . . .
C311 C Uiso 0.18690 0.02810 0.42790 1.000 0.066(8) . . . .
C312 C Uiso 0.1083(9) 0.1061(6) 0.4571(6) 1.000 0.080(10) . . . .
C313 C Uiso 0.05890 0.08790 0.51770 1.000 0.106(14) . . . .
C314 C Uiso 0.08810 -0.00830 0.54910 1.000 0.010(10) . . . .
C315 C Uiso 0.16660 -0.08620 0.51990 1.000 0.113(8) . . . .
C316 C Uiso 0.21600 -0.06800 0.45930 1.000 0.085(10) . . . .
C321 C Uiso 0.38400 0.00470 0.37550 1.000 0.070(8) . . . .
C322 C Uiso 0.41720 0.06970 0.3900(6) 1.000 0.083(10) . . . .
C323 C Uiso 0.51580 0.03460 0.40910 1.000 0.109(13) . . . .
C324 C Uiso 0.58110 -0.06560 0.41350 1.000 0.140(16) . . . .
C325 C Uiso 0.54790 -0.13060 0.39900 1.000 0.155(16) . . . .
C326 C Uiso 0.44930 -0.09550 0.38000 1.000 0.099(10) . . . .
C331 C Uiso 0.25050 -0.01290 0.29560 1.000 0.067(8) . . . .
C332 C Uiso 0.33520 -0.05510 0.25120 1.000 0.084(10) . . . .
C333 C Uiso 0.32740 -0.10010 0.20230 1.000 0.106(13) . . . .
C334 C Uiso 0.23500 -0.10280 0.19760 1.000 0.13(2) . . . .
C335 C Uiso 0.15030 -0.06060 0.24200 1.000 0.125(18) . . . .
C336 C Uiso 0.15810 -0.01560 0.29090 1.000 0.085(10) . . . .
C411 C Uiso -0.11270 0.38040 0.35180 1.000 0.049(6) . . . .
C412 C Uiso -0.05800 0.36880 0.40340 1.000 0.073(9) . . . .
C413 C Uiso -0.09930 0.35600 0.46760 1.000 0.087(11) . . . .
C414 C Uiso -0.19540 0.35480 0.48020 1.000 0.100(12) . . . .
C415 C Uiso -0.25020 0.36640 0.42860 1.000 0.082(10) . . . .
C416 C Uiso -0.20880 0.37920 0.36440 1.000 0.062(8) . . . .
C421 C Uiso -0.11290 0.53360 0.24720 1.000 0.043(6) . . . .
C422 C Uiso -0.04670 0.57550 0.21720 1.000 0.059(8) . . . .
C423 C Uiso -0.08470 0.67720 0.20020 1.000 0.072(9) . . . .
C424 C Uiso -0.18900 0.73700 0.21330 1.000 0.073(9) . . . .
C425 C Uiso -0.25520 0.69510 0.24330 1.000 0.069(8) . . . .
C426 C Uiso -0.21720 0.59340 0.26020 1.000 0.048(7) . . . .
C431 C Uiso -0.10540 0.35140 0.22000 1.000 0.047(6) . . . .
C432 C Uiso -0.1867(7) 0.4067(5) 0.1813(5) 1.000 0.060(7) . . . .
C433 C Uiso -0.21910 0.36000 0.14570 1.000 0.074(10) . . . .
C434 C Uiso -0.17020 0.25790 0.14880 1.000 0.089(11) . . . .
C435 C Uiso -0.08890 0.20260 0.18740 1.000 0.095(11) . . . .
C436 C Uiso -0.05650 0.24930 0.22300 1.000 0.080(9) . . . .
C32 C Uiso 0.382(5) 0.152(5) -0.076(3) 0.500 0.15(2) . . . .
C41 C Uiso 0.450(4) 0.041(3) -0.084(2) 0.500 0.074(11) . . . .
N3 N Uiso 0.530(3) -0.023(3) -0.0911(18) 0.600 0.129(12) . . . .
C31 C Uiso 0.388(10) 0.113(9) -0.077(6) 0.550 0.36(6) . . . .
N4 N Uiso 0.464(6) 0.021(6) -0.109(4) 0.400 0.18(3) . . . .
C42 C Uiso 0.459(2) 0.195(2) -0.1114(14) 0.350 0.027(7) . . . .

loop_
_atom_type_symbol
_atom_type_description
_atom_type_scat_dispersion_real
_atom_type_scat_dispersion_imag
_atom_type_scat_source
C C 0.0033 0.0016 ' International Tables Vol C Tables 4.2.6.8 and 6.1.1.4'
Fe Fe 0.3463 0.8444 ' International Tables Vol C Tables 4.2.6.8 and 6.1.1.4'
I I -0.4742 1.8119 ' International Tables Vol C Tables 4.2.6.8 and 6.1.1.4'
N N 0.0061 0.0033 ' International Tables Vol C Tables 4.2.6.8 and 6.1.1.4'
O O 0.0106 0.0060 ' International Tables Vol C Tables 4.2.6.8 and 6.1.1.4'
P P 0.1023 0.0942 ' International Tables Vol C Tables 4.2.6.8 and 6.1.1.4'

loop_
_geom_angle_atom_site_label_1
_geom_angle_atom_site_label_2
_geom_angle_atom_site_label_3
_geom_angle
_geom_angle_site_symmetry_1
_geom_angle_site_symmetry_2
_geom_angle_site_symmetry_3
_geom_angle_publ_flag
I2 I1 I3 175.76(9) . . . yes
I5 I4 I6 178.53(8) . . . yes
O1 Fe1 O2 92.7(4) . . . yes
O1 Fe1 N1 87.9(4) . . . yes
O1 Fe1 N2 89.0(4) . . . yes
O2 Fe1 O3 89.4(4) . . . yes
O2 Fe1 O4 90.1(4) . . . yes
O2 Fe1 N1 93.1(5) . . . yes
O2 Fe1 N2 178.4(4) . . . yes
O3 Fe1 O4 93.4(4) . . . yes
O3 Fe1 N1 89.2(4) . . . yes
O3 Fe1 N2 89.0(4) . . . yes
O4 Fe1 N1 175.9(4) . . . yes
O4 Fe1 N2 89.8(5) . . . yes
N1 Fe1 N2 87.1(5) . . . yes
O1 Fe1 O3 176.5(4) . . . yes
O1 Fe1 O4 89.5(4) . . . yes
O1 P1 C111 112.5(4) . . . yes
C111 P1 C121 107.0(2) . . . yes
C111 P1 C131 107.6(2) . . . yes
C121 P1 C131 106.3(2) . . . yes
O1 P1 C131 112.5(5) . . . yes
O1 P1 C121 110.6(4) . . . yes
O2 P2 C221 109.7(4) . . . yes
O2 P2 C231 113.6(5) . . . yes
C211 P2 C231 106.7(2) . . . yes
C221 P2 C231 109.2(2) . . . yes
C211 P2 C221 105.9(2) . . . yes
O2 P2 C211 111.5(5) . . . yes
O3 P3 C331 112.7(5) . . . yes
C311 P3 C321 103.2(2) . . . yes
C311 P3 C331 106.6(2) . . . yes
C321 P3 C331 109.0(2) . . . yes
O3 P3 C311 111.0(5) . . . yes
O3 P3 C321 113.6(5) . . . yes
O4 P4 C411 112.3(5) . . . yes
C411 P4 C421 106.69(17) . . . yes
C411 P4 C431 105.98(17) . . . yes
C421 P4 C431 108.21(19) . . . yes
O4 P4 C421 111.2(4) . . . yes
O4 P4 C431 112.2(4) . . . yes
Fe1 O1 P1 155.1(6) . . . yes
Fe1 O2 P2 157.9(7) . . . yes
Fe1 O3 P3 146.5(7) . . . yes
Fe1 O4 P4 172.0(7) . . . yes
Fe1 N1 C11 178.0(15) . . . yes
Fe1 N2 C21 172.1(16) . . . yes
N1 C11 C12 178.7(15) . . . yes
N2 C21 C22 174(3) . . . yes
P1 C111 C116 118.52(14) . . . yes
P1 C111 C112 121.5(4) . . . yes
C112 C111 C116 120.0(4) . . . no
C111 C112 C113 120.0(6) . . . no
C112 C113 C114 120.0(4) . . . no
C113 C114 C115 120.04(2) . . . no
C114 C115 C116 119.99(2) . . . no
C111 C116 C115 119.97(1) . . . no
C122 C121 C126 120.0(4) . . . no
P1 C121 C122 122.7(4) . . . yes
P1 C121 C126 117.27(13) . . . yes
C121 C122 C123 120.0(6) . . . no
C122 C123 C124 120.1(4) . . . no
C123 C124 C125 119.99(2) . . . no
C124 C125 C126 119.98(2) . . . no
C121 C126 C125 120.04(2) . . . no
P1 C131 C136 117.73(14) . . . yes
P1 C131 C132 122.4(4) . . . yes
C132 C131 C136 119.9(4) . . . no
C131 C132 C133 120.0(7) . . . no
C132 C133 C134 120.0(4) . . . no
C133 C134 C135 120.01(2) . . . no
C134 C135 C136 119.99(1) . . . no
C131 C136 C135 120.10(1) . . . no
P2 C211 C216 117.45(16) . . . yes
P2 C211 C212 122.4(4) . . . yes
C212 C211 C216 120.0(3) . . . no
C211 C212 C213 120.0(6) . . . no
C212 C213 C214 120.1(4) . . . no
C213 C214 C215 120.00(2) . . . no
C214 C215 C216 120.01(2) . . . no
C211 C216 C215 119.96(1) . . . no
P2 C221 C222 121.3(4) . . . yes
C222 C221 C226 120.1(4) . . . no
P2 C221 C226 118.52(15) . . . yes
C221 C222 C223 120.0(7) . . . no
C222 C223 C224 120.0(4) . . . no
C223 C224 C225 119.98(1) . . . no
C224 C225 C226 120.07(1) . . . no
C221 C226 C225 119.88(2) . . . no
C232 C231 C236 120.0(5) . . . no
P2 C231 C232 117.3(5) . . . yes
P2 C231 C236 122.60(13) . . . yes
C231 C232 C233 119.9(8) . . . no
C232 C233 C234 120.1(4) . . . no
C233 C234 C235 119.97(2) . . . no
C234 C235 C236 120.03(2) . . . no
C231 C236 C235 120.01(2) . . . no
P3 C311 C316 121.35(14) . . . yes
P3 C311 C312 118.4(5) . . . yes
C312 C311 C316 120.0(5) . . . no
C311 C312 C313 120.0(7) . . . no
C312 C313 C314 120.0(4) . . . no
C313 C314 C315 120.01(2) . . . no
C314 C315 C316 120.02(2) . . . no
C311 C316 C315 120.01(2) . . . no
P3 C321 C326 123.04(14) . . . yes
P3 C321 C322 116.93(18) . . . yes
C322 C321 C326 120.00(13) . . . no
C321 C322 C323 120.05(13) . . . no
C322 C323 C324 119.91(8) . . . no
C323 C324 C325 120.04(2) . . . no
C324 C325 C326 120.03(1) . . . no
C321 C326 C325 119.97(1) . . . no
P3 C331 C332 120.42(15) . . . yes
C332 C331 C336 119.95(1) . . . no
P3 C331 C336 119.36(15) . . . yes
C331 C332 C333 119.99(2) . . . no
C332 C333 C334 120.07(2) . . . no
C333 C334 C335 119.95(1) . . . no
C334 C335 C336 119.99(2) . . . no
C331 C336 C335 120.07(2) . . . no
P4 C411 C416 121.70(11) . . . yes
P4 C411 C412 118.25(11) . . . yes
C412 C411 C416 119.99(2) . . . no
C411 C412 C413 120.01(1) . . . no
C412 C413 C414 120.00(2) . . . no
C413 C414 C415 120.04(2) . . . no
C414 C415 C416 119.91(1) . . . no
C411 C416 C415 120.05(2) . . . no
P4 C421 C422 118.16(11) . . . yes
C422 C421 C426 119.97(2) . . . no
P4 C421 C426 121.85(11) . . . yes
C421 C422 C423 120.06(2) . . . no
C422 C423 C424 119.96(1) . . . no
C423 C424 C425 119.99(2) . . . no
C424 C425 C426 120.04(2) . . . no
C421 C426 C425 119.99(1) . . . no
P4 C431 C432 124.5(3) . . . yes
C432 C431 C436 119.9(3) . . . no
P4 C431 C436 115.53(10) . . . yes
C431 C432 C433 120.1(5) . . . no
C432 C433 C434 120.0(3) . . . no
C433 C434 C435 120.02(1) . . . no
C434 C435 C436 120.02(2) . . . no
C431 C436 C435 120.03(2) . . . no

loop_
_geom_bond_atom_site_label_1
_geom_bond_atom_site_label_2
_geom_bond_distance
_geom_bond_site_symmetry_1
_geom_bond_site_symmetry_2
_geom_bond_publ_flag
I1 I2 2.897(3) . . yes
I1 I3 2.910(3) . . yes
I4 I6 2.948(3) . . yes
I4 I5 2.909(3) . . yes
Fe1 O2 2.075(10) . . yes
Fe1 O3 2.095(10) . . yes
Fe1 O4 2.116(10) . . yes
Fe1 O1 2.095(9) . . yes
Fe1 N2 2.170(13) . . yes
Fe1 N1 2.157(14) . . yes
P1 C131 1.806(5) . . yes
P1 C121 1.799(4) . . yes
P1 O1 1.490(9) . . yes
P1 C111 1.788(5) . . yes
P2 C211 1.792(4) . . yes
P2 C221 1.807(4) . . yes
P2 O2 1.496(11) . . yes
P2 C231 1.789(5) . . yes
P3 O3 1.504(10) . . yes
P3 C311 1.784(4) . . yes
P3 C331 1.802(4) . . yes
P3 C321 1.782(5) . . yes
P4 O4 1.484(11) . . yes
P4 C411 1.789(4) . . yes
P4 C421 1.806(3) . . yes
P4 C431 1.802(4) . . yes
N1 C11 1.10(3) . . yes
N2 C21 1.12(2) . . yes
C11 C12 1.54(3) . . no
C21 C22 1.51(3) . . no
C111 C112 1.396(12) . . no
C111 C116 1.3950(4) . . no
C112 C113 1.395(12) . . no
C113 C114 1.3950(4) . . no
C114 C115 1.3949(4) . . no
C115 C116 1.3958(4) . . no
C121 C126 1.3935(4) . . no
C121 C122 1.395(9) . . no
C122 C123 1.395(10) . . no
C123 C124 1.3931(4) . . no
C124 C125 1.3951(4) . . no
C125 C126 1.3948(4) . . no
C131 C136 1.3957(4) . . no
C131 C132 1.396(8) . . no
C132 C133 1.395(9) . . no
C133 C134 1.3947(4) . . no
C134 C135 1.3959(4) . . no
C135 C136 1.3926(4) . . no
C211 C212 1.395(9) . . no
C211 C216 1.3960(4) . . no
C212 C213 1.395(8) . . no
C213 C214 1.3947(4) . . no
C214 C215 1.3949(4) . . no
C215 C216 1.3948(4) . . no
C221 C222 1.395(9) . . no
C221 C226 1.3949(4) . . no
C222 C223 1.395(8) . . no
C223 C224 1.3951(4) . . no
C224 C225 1.3940(4) . . no
C225 C226 1.3968(4) . . no
C231 C236 1.3951(4) . . no
C231 C232 1.396(11) . . no
C232 C233 1.395(13) . . no
C233 C234 1.3953(4) . . no
C234 C235 1.3939(4) . . no
C235 C236 1.3955(4) . . no
C311 C312 1.396(10) . . no
C311 C316 1.3943(4) . . no
C312 C313 1.395(13) . . no
C313 C314 1.3955(4) . . no
C314 C315 1.3944(4) . . no
C315 C316 1.3950(4) . . no
C321 C326 1.3951(4) . . no
C321 C322 1.394(3) . . no
C322 C323 1.397(4) . . no
C323 C324 1.3951(4) . . no
C324 C325 1.3937(4) . . no
C325 C326 1.3959(4) . . no
C331 C332 1.3959(4) . . no
C331 C336 1.3942(4) . . no
C332 C333 1.3943(4) . . no
C333 C334 1.3942(4) . . no
C334 C335 1.3959(4) . . no
C335 C336 1.3943(4) . . no
C411 C416 1.3954(4) . . no
C411 C412 1.3940(4) . . no
C412 C413 1.3943(4) . . no
C413 C414 1.3954(4) . . no
C414 C415 1.3949(4) . . no
C415 C416 1.3948(4) . . no
C421 C426 1.3952(4) . . no
C421 C422 1.3948(4) . . no
C422 C423 1.3957(4) . . no
C423 C424 1.3955(4) . . no
C424 C425 1.3948(4) . . no
C425 C426 1.3955(4) . . no
C431 C432 1.396(10) . . no
C431 C436 1.3958(4) . . no
C432 C433 1.395(10) . . no
C433 C434 1.3956(4) . . no
C434 C435 1.3948(4) . . no
C435 C436 1.3951(4) . . no
C32 C41 1.57(8) . . no

loop_
_geom_torsion_atom_site_label_1
_geom_torsion_atom_site_label_2
_geom_torsion_atom_site_label_3
_geom_torsion_atom_site_label_4
_geom_torsion
_geom_torsion_site_symmetry_1
_geom_torsion_site_symmetry_2
_geom_torsion_site_symmetry_3
_geom_torsion_site_symmetry_4
_geom_torsion_publ_flag
O2 Fe1 O1 P1 159.6(15) . . . . no
O4 Fe1 O1 P1 -110.3(15) . . . . no
N1 Fe1 O1 P1 66.6(16) . . . . no
N2 Fe1 O1 P1 -20.5(16) . . . . no
O1 Fe1 O2 P2 -63.3(16) . . . . no
O3 Fe1 O2 P2 113.9(16) . . . . no
O4 Fe1 O2 P2 -152.7(16) . . . . no
N1 Fe1 O2 P2 24.7(17) . . . . no
O2 Fe1 O3 P3 -129.1(13) . . . . no
O4 Fe1 O3 P3 140.9(13) . . . . no
N1 Fe1 O3 P3 -36.0(13) . . . . no
N2 Fe1 O3 P3 51.2(13) . . . . no
C111 P1 O1 Fe1 -71.1(16) . . . . no
C121 P1 O1 Fe1 169.3(13) . . . . no
C131 P1 O1 Fe1 50.6(16) . . . . no
O1 P1 C111 C112 -107.9(7) . . . . no
O1 P1 C111 C116 70.5(5) . . . . no
C121 P1 C111 C112 13.8(6) . . . . no
C121 P1 C111 C116 -167.88(11) . . . . no
C131 P1 C111 C112 127.7(5) . . . . no
C131 P1 C111 C116 -54.0(2) . . . . no
O1 P1 C121 C122 -150.9(7) . . . . no
O1 P1 C121 C126 27.6(5) . . . . no
C111 P1 C121 C122 86.3(6) . . . . no
C111 P1 C121 C126 -95.30(18) . . . . no
C131 P1 C121 C122 -28.4(7) . . . . no
C131 P1 C121 C126 150.00(13) . . . . no
O1 P1 C131 C132 -152.6(6) . . . . no
O1 P1 C131 C136 26.6(5) . . . . no
C111 P1 C131 C132 -28.0(5) . . . . no
C111 P1 C131 C136 151.11(13) . . . . no
C121 P1 C131 C132 86.3(5) . . . . no
C121 P1 C131 C136 -94.6(2) . . . . no
C211 P2 O2 Fe1 107.5(16) . . . . no
C221 P2 O2 Fe1 -135.6(15) . . . . no
C231 P2 O2 Fe1 -13.1(18) . . . . no
O2 P2 C211 C212 -148.3(6) . . . . no
O2 P2 C211 C216 35.1(5) . . . . no
C221 P2 C211 C212 92.5(5) . . . . no
C221 P2 C211 C216 -84.2(2) . . . . no
C231 P2 C211 C212 -23.8(5) . . . . no
C231 P2 C211 C216 159.60(12) . . . . no
O2 P2 C221 C222 -170.8(6) . . . . no
O2 P2 C221 C226 6.2(5) . . . . no
C211 P2 C221 C222 -50.3(5) . . . . no
C211 P2 C221 C226 126.61(17) . . . . no
C231 P2 C221 C222 64.2(5) . . . . no
C231 P2 C221 C226 -118.84(18) . . . . no
O2 P2 C231 C232 59.8(7) . . . . no
O2 P2 C231 C236 -115.8(4) . . . . no
C211 P2 C231 C232 -63.4(6) . . . . no
C211 P2 C231 C236 120.95(15) . . . . no
C221 P2 C231 C232 -177.5(5) . . . . no
C221 P2 C231 C236 6.9(3) . . . . no
C311 P3 O3 Fe1 -175.5(10) . . . . no
C321 P3 O3 Fe1 68.6(13) . . . . no
C331 P3 O3 Fe1 -56.0(14) . . . . no
O3 P3 C311 C312 -3.7(8) . . . . no
O3 P3 C311 C316 -178.0(5) . . . . no
C321 P3 C311 C312 118.4(6) . . . . no
C321 P3 C311 C316 -55.9(2) . . . . no
C331 P3 C311 C312 -126.8(6) . . . . no
C331 P3 C311 C316 58.9(3) . . . . no
O3 P3 C321 C322 20.5(7) . . . . no
O3 P3 C321 C326 -161.5(4) . . . . no
C311 P3 C321 C322 -99.9(6) . . . . no
C311 P3 C321 C326 78.2(2) . . . . no
C331 P3 C321 C322 147.1(6) . . . . no
C331 P3 C321 C326 -34.9(3) . . . . no
O3 P3 C331 C332 95.4(5) . . . . no
O3 P3 C331 C336 -78.6(5) . . . . no
C311 P3 C331 C332 -142.49(14) . . . . no
C311 P3 C331 C336 43.5(2) . . . . no
C321 P3 C331 C332 -31.7(3) . . . . no
C321 P3 C331 C336 154.32(13) . . . . no
O4 P4 C411 C412 28.1(5) . . . . no
O4 P4 C411 C416 -154.7(4) . . . . no
C421 P4 C411 C412 -93.95(15) . . . . no
C421 P4 C411 C416 83.29(16) . . . . no
C431 P4 C411 C412 150.88(9) . . . . no
C431 P4 C411 C416 -31.88(17) . . . . no
O4 P4 C421 C422 11.2(5) . . . . no
O4 P4 C421 C426 -167.0(4) . . . . no
C411 P4 C421 C422 133.85(11) . . . . no
C411 P4 C421 C426 -44.3(2) . . . . no
C431 P4 C421 C422 -112.50(14) . . . . no
C431 P4 C421 C426 69.4(2) . . . . no
O4 P4 C431 C432 -136.5(7) . . . . no
O4 P4 C431 C436 45.5(5) . . . . no
C411 P4 C431 C432 100.6(5) . . . . no
C411 P4 C431 C436 -77.34(15) . . . . no
C421 P4 C431 C432 -13.5(6) . . . . no
C421 P4 C431 C436 168.54(11) . . . . no
P1 C111 C112 C113 178.4(5) . . . . no
C116 C111 C112 C113 0.1(10) . . . . no
P1 C111 C116 C115 -178.43(15) . . . . no
C112 C111 C116 C115 -0.1(5) . . . . no
C111 C112 C113 C114 -0.1(10) . . . . no
C112 C113 C114 C115 0.1(5) . . . . no
C113 C114 C115 C116 -0.08(2) . . . . no
C114 C115 C116 C111 0.08(2) . . . . no
P1 C121 C122 C123 178.4(6) . . . . no
C126 C121 C122 C123 0.1(12) . . . . no
P1 C121 C126 C125 -178.46(17) . . . . no
C122 C121 C126 C125 0.0(6) . . . . no
C121 C122 C123 C124 -0.1(12) . . . . no
C122 C123 C124 C125 0.1(6) . . . . no
C123 C124 C125 C126 -0.06(2) . . . . no
C124 C125 C126 C121 -0.03(2) . . . . no
P1 C131 C132 C133 179.2(5) . . . . no
C136 C131 C132 C133 0.1(9) . . . . no
P1 C131 C136 C135 -179.19(15) . . . . no
C132 C131 C136 C135 0.0(5) . . . . no
C131 C132 C133 C134 -0.1(9) . . . . no
C132 C133 C134 C135 0.1(5) . . . . no
C133 C134 C135 C136 -0.04(2) . . . . no
C134 C135 C136 C131 0.00(2) . . . . no
P2 C211 C212 C213 -176.6(4) . . . . no
C216 C211 C212 C213 0.0(8) . . . . no
P2 C211 C216 C215 176.74(15) . . . . no
C212 C211 C216 C215 0.0(4) . . . . no
C211 C212 C213 C214 0.0(8) . . . . no
C212 C213 C214 C215 0.0(4) . . . . no
C213 C214 C215 C216 0.02(2) . . . . no
C214 C215 C216 C211 -0.02(2) . . . . no
P2 C221 C222 C223 176.8(5) . . . . no
C226 C221 C222 C223 -0.1(9) . . . . no
P2 C221 C226 C225 -176.93(16) . . . . no
C222 C221 C226 C225 0.1(5) . . . . no
C221 C222 C223 C224 0.1(9) . . . . no
C222 C223 C224 C225 -0.1(5) . . . . no
C223 C224 C225 C226 0.02(2) . . . . no
C224 C225 C226 C221 -0.03(2) . . . . no
P2 C231 C232 C233 -175.7(6) . . . . no
C236 C231 C232 C233 0.0(11) . . . . no
P2 C231 C236 C235 175.37(16) . . . . no
C232 C231 C236 C235 -0.1(5) . . . . no
C231 C232 C233 C234 0.0(11) . . . . no
C232 C233 C234 C235 0.0(5) . . . . no
C233 C234 C235 C236 -0.11(2) . . . . no
C234 C235 C236 C231 0.18(2) . . . . no
P3 C311 C312 C313 -174.4(7) . . . . no
C316 C311 C312 C313 0.0(13) . . . . no
P3 C311 C316 C315 174.21(18) . . . . no
C312 C311 C316 C315 0.0(6) . . . . no
C311 C312 C313 C314 0.0(13) . . . . no
C312 C313 C314 C315 0.0(6) . . . . no
C313 C314 C315 C316 0.00(2) . . . . no
C314 C315 C316 C311 0.00(2) . . . . no
P3 C321 C322 C323 178.1(6) . . . . no
C326 C321 C322 C323 -0.1(11) . . . . no
P3 C321 C326 C325 -178.02(16) . . . . no
C322 C321 C326 C325 0.0(6) . . . . no
C321 C322 C323 C324 0.2(11) . . . . no
C322 C323 C324 C325 -0.2(6) . . . . no
C323 C324 C325 C326 0.06(2) . . . . no
C324 C325 C326 C321 0.03(2) . . . . no
P3 C331 C332 C333 -174.11(15) . . . . no
C336 C331 C332 C333 -0.15(2) . . . . no
P3 C331 C336 C335 174.18(15) . . . . no
C332 C331 C336 C335 0.15(2) . . . . no
C331 C332 C333 C334 0.15(2) . . . . no
C332 C333 C334 C335 -0.15(2) . . . . no
C333 C334 C335 C336 0.15(2) . . . . no
C334 C335 C336 C331 -0.15(2) . . . . no
P4 C411 C412 C413 177.29(10) . . . . no
C416 C411 C412 C413 0.00(2) . . . . no
P4 C411 C416 C415 -177.19(11) . . . . no
C412 C411 C416 C415 0.00(2) . . . . no
C411 C412 C413 C414 0.00(2) . . . . no
C412 C413 C414 C415 0.00(2) . . . . no
C413 C414 C415 C416 0.00(2) . . . . no
C414 C415 C416 C411 0.00(2) . . . . no
P4 C421 C422 C423 -178.12(14) . . . . no
C426 C421 C422 C423 0.00(2) . . . . no
P4 C421 C426 C425 177.96(15) . . . . no
C422 C421 C426 C425 -0.12(2) . . . . no
C421 C422 C423 C424 0.07(2) . . . . no
C422 C423 C424 C425 -0.07(2) . . . . no
C423 C424 C425 C426 -0.03(2) . . . . no
C424 C425 C426 C421 0.13(2) . . . . no
P4 C431 C432 C433 -177.8(5) . . . . no
C436 C431 C432 C433 0.0(10) . . . . no
P4 C431 C436 C435 178.01(13) . . . . no
C432 C431 C436 C435 0.0(5) . . . . no
C431 C432 C433 C434 0.0(10) . . . . no
C432 C433 C434 C435 -0.1(5) . . . . no
C433 C434 C435 C436 0.09(2) . . . . no
C434 C435 C436 C431 -0.02(2) . . . . no
